data_4107658
loop_
_publ_author_name
'Yoshihiro Matano'
'Kazuaki Matsumoto'
'Yoshihide Nakao'
'Hidemitsu Uno'
'Shigeyoshi Sakaki'
'Hiroshi Imahori'

_publ_contact_author_email uno@dpc.ehime-u.ac.jp
_publ_contact_author_fax +81-89-927-9670
_publ_contact_author_name 'Prof Hidemitsu Uno'
_publ_contact_author_phone +81-89-927-9660
_publ_section_title
;
 Regioselective \b-Metalation of meso-Phosphanylporphyrins. Structure and
 Optical Properties of Porphyrin Dimers Linked by Peripherally Fused
 Phosphametallacycles
;
_journal_name_full 'Journal of the American Chemical Society'
_journal_page_first 4588
_journal_page_last 4589
_journal_paper_doi 10.1021/ja710542e
_journal_volume 130
_journal_year 2008
_chemical_formula_moiety
;
C120 H108 N8 O2 P2 Pd Zn2, 3(C6 H6), 2(C H4 O)
;
_chemical_formula_sum 'C140 H134 N8 O4 P2 Pd Zn2'
_chemical_formula_weight 2291.69
_space_group_IT_number 2
_symmetry_cell_setting triclinic
_symmetry_Int_Tables_number 2
_symmetry_space_group_name_Hall '-P 1'
_symmetry_space_group_name_H-M 'P -1'
_atom_sites_solution_hydrogens geom
_atom_sites_solution_primary direct
_atom_sites_solution_secondary difmap
_audit_creation_date 2007-10-22
_audit_creation_method 'by CrystalStructure 3.8.2'
_cell_angle_alpha 97.695(8)
_cell_angle_beta 91.885(8)
_cell_angle_gamma 98.247(9)
_cell_formula_units_Z 1
_cell_length_a 11.030(5)
_cell_length_b 16.207(8)
_cell_length_c 16.613(8)
_cell_measurement_reflns_used 7439
_cell_measurement_temperature 150(2)
_cell_measurement_theta_max 27.5
_cell_measurement_theta_min 3.0
_cell_volume 2909(2)
_computing_cell_refinement CrystalClear
_computing_data_collection CrystalClear
_computing_data_reduction CrystalStructure
_computing_publication_material 'CrystalStructure 3.8.2'
_computing_structure_refinement SHELXL97
_computing_structure_solution SIR97
_diffrn_ambient_temperature 150(2)
_diffrn_detector_area_resol_mean 14.6199
_diffrn_measured_fraction_theta_full 0.989
_diffrn_measured_fraction_theta_max 0.989
_diffrn_measurement_device_type 'Rigaku Mercury-8 CCD (2x2 bin mode)'
_diffrn_measurement_method \w
_diffrn_radiation_monochromator graphite
_diffrn_radiation_source 'fine-focus sealed tube'
_diffrn_radiation_type MoK\a
_diffrn_radiation_wavelength 0.71070
_diffrn_reflns_av_R_equivalents 0.0664
_diffrn_reflns_av_sigmaI/netI 0.0840
_diffrn_reflns_limit_h_max 14
_diffrn_reflns_limit_h_min -14
_diffrn_reflns_limit_k_max 21
_diffrn_reflns_limit_k_min -21
_diffrn_reflns_limit_l_max 21
_diffrn_reflns_limit_l_min -21
_diffrn_reflns_number 35979
_diffrn_reflns_theta_full 27.48
_diffrn_reflns_theta_max 27.48
_diffrn_reflns_theta_min 3.02
_exptl_absorpt_coefficient_mu 0.649
_exptl_absorpt_correction_T_max 0.968
_exptl_absorpt_correction_T_min 0.792
_exptl_absorpt_correction_type multi-scan
_exptl_absorpt_process_details 'Jacobson, R. (1998) Private communication'
_exptl_crystal_colour red
_exptl_crystal_density_diffrn 1.308
_exptl_crystal_description platelet
_exptl_crystal_F_000 1198
_exptl_crystal_size_max 0.40
_exptl_crystal_size_mid 0.25
_exptl_crystal_size_min 0.05
_refine_diff_density_max 1.638
_refine_diff_density_min -1.007
_refine_diff_density_rms 0.098
_refine_ls_extinction_method none
_refine_ls_goodness_of_fit_ref 1.064
_refine_ls_hydrogen_treatment constr
_refine_ls_matrix_type full
_refine_ls_number_parameters 764
_refine_ls_number_reflns 13199
_refine_ls_number_restraints 105
_refine_ls_restrained_S_all 1.065
_refine_ls_R_factor_all 0.0998
_refine_ls_R_factor_gt 0.0691
_refine_ls_shift/su_max 0.001
_refine_ls_shift/su_mean 0.000
_refine_ls_structure_factor_coef Fsqd
_refine_ls_weighting_details 'calc w=1/[\s^2^(Fo^2^)+(0.0872P)^2^+1.3000P] where P=(Fo^2^+2Fc^2^)/3'
_refine_ls_weighting_scheme calc
_refine_ls_wR_factor_gt 0.1690
_refine_ls_wR_factor_ref 0.1971
_reflns_number_gt 8931
_reflns_number_total 13199
_reflns_threshold_expression >2sigma(I)
_cod_data_source_file ja710542e-file005.cif
_cod_data_source_block '__Matsu_Pd'
_cod_original_formula_sum 'C140 H134 N8 O4 P2 Pd Zn2 '
_cod_database_code 4107658

loop_
_symmetry_equiv_pos_as_xyz
'x, y, z'
'-x, -y, -z'

loop_
_atom_site_label
_atom_site_type_symbol
_atom_site_fract_x
_atom_site_fract_y
_atom_site_fract_z
_atom_site_U_iso_or_equiv
_atom_site_adp_type
_atom_site_occupancy
_atom_site_symmetry_multiplicity
_atom_site_calc_flag
_atom_site_refinement_flags
_atom_site_disorder_assembly
_atom_site_disorder_group
Pd1 Pd 0.5000 0.5000 0.5000 0.03123(13) Uani 1 2 d S . .
Zn1 Zn 0.07881(4) 0.34739(3) 0.25777(3) 0.03123(14) Uani 1 1 d . . .
P1 P 0.44804(9) 0.35694(6) 0.46953(6) 0.0302(2) Uani 1 1 d . . .
O1 O 0.2125(3) 0.3754(2) 0.1698(2) 0.0464(7) Uani 1 1 d . . .
H1 H 0.2977 0.3821 0.1842 0.056 Uiso 1 1 calc R . .
O2 O 0.3790(3) 0.5135(2) 0.2393(3) 0.0599(9) Uani 1 1 d . . .
H2 H 0.3586 0.5411 0.2819 0.090 Uiso 1 1 calc R . .
N1 N 0.1733(3) 0.4315(2) 0.3479(2) 0.0317(7) Uani 1 1 d . . .
N2 N 0.1583(3) 0.2539(2) 0.3029(2) 0.0328(7) Uani 1 1 d . . .
N3 N -0.0480(3) 0.2582(2) 0.1894(2) 0.0348(8) Uani 1 1 d . . .
N4 N -0.0338(3) 0.4363(2) 0.2392(2) 0.0334(7) Uani 1 1 d . . .
C1 C 0.1642(4) 0.5157(2) 0.3657(3) 0.0330(8) Uani 1 1 d . . .
C2 C 0.2636(4) 0.5568(2) 0.4228(2) 0.0329(8) Uani 1 1 d . . .
H2A H 0.2764 0.6145 0.4457 0.039 Uiso 1 1 calc R . .
C3 C 0.3359(4) 0.4978(2) 0.4380(3) 0.0333(8) Uani 1 1 d . . .
C4 C 0.2753(3) 0.4197(2) 0.3917(2) 0.0296(8) Uani 1 1 d . . .
C5 C 0.3134(4) 0.3418(2) 0.3987(2) 0.0311(8) Uani 1 1 d . . .
C6 C 0.2555(4) 0.2634(2) 0.3596(3) 0.0335(9) Uani 1 1 d . . .
C7 C 0.2849(4) 0.1814(3) 0.3697(3) 0.0422(10) Uani 1 1 d . . .
H7 H 0.3475 0.1699 0.4055 0.051 Uiso 1 1 calc R . .
C8 C 0.2074(4) 0.1239(3) 0.3192(3) 0.0425(10) Uani 1 1 d . . .
H8 H 0.2053 0.0646 0.3129 0.051 Uiso 1 1 calc R . .
C9 C 0.1288(4) 0.1686(2) 0.2765(3) 0.0340(9) Uani 1 1 d . . .
C10 C 0.0375(4) 0.1319(2) 0.2167(3) 0.0342(9) Uani 1 1 d . . .
C11 C -0.0425(4) 0.1742(2) 0.1756(3) 0.0352(9) Uani 1 1 d . . .
C12 C -0.1377(4) 0.1336(3) 0.1159(3) 0.0412(10) Uani 1 1 d . . .
H12 H -0.1542 0.0753 0.0957 0.049 Uiso 1 1 calc R . .
C13 C -0.1987(4) 0.1939(3) 0.0944(3) 0.0423(10) Uani 1 1 d . . .
H13 H -0.2658 0.1861 0.0554 0.051 Uiso 1 1 calc R . .
C14 C -0.1443(4) 0.2718(3) 0.1405(3) 0.0362(9) Uani 1 1 d . . .
C15 C -0.1854(4) 0.3493(3) 0.1389(3) 0.0367(9) Uani 1 1 d . . .
C16 C -0.1364(4) 0.4251(3) 0.1859(3) 0.0355(9) Uani 1 1 d . . .
C17 C -0.1851(4) 0.5035(3) 0.1894(3) 0.0391(10) Uani 1 1 d . . .
H17 H -0.2549 0.5130 0.1588 0.047 Uiso 1 1 calc R . .
C18 C -0.1139(4) 0.5609(3) 0.2438(3) 0.0411(10) Uani 1 1 d . . .
H18 H -0.1240 0.6180 0.2590 0.049 Uiso 1 1 calc R . .
C19 C -0.0186(4) 0.5182(2) 0.2747(3) 0.0320(8) Uani 1 1 d . . .
C20 C 0.0751(4) 0.5560(2) 0.3332(3) 0.0334(8) Uani 1 1 d . . .
C21 C 0.0249(4) 0.0376(3) 0.1924(3) 0.0388(10) Uani 1 1 d . . .
C22 C -0.0538(5) -0.0159(3) 0.2347(3) 0.0448(11) Uani 1 1 d . . .
C23 C -0.0678(5) -0.1022(3) 0.2092(4) 0.0587(14) Uani 1 1 d . . .
H23 H -0.1187 -0.1389 0.2383 0.070 Uiso 1 1 calc R . .
C24 C -0.0107(5) -0.1359(3) 0.1436(4) 0.0567(14) Uani 1 1 d . . .
C25 C 0.0666(6) -0.0823(3) 0.1024(3) 0.0579(14) Uani 1 1 d . . .
H25 H 0.1074 -0.1050 0.0571 0.069 Uiso 1 1 calc R . .
C26 C 0.0846(5) 0.0043(3) 0.1270(3) 0.0466(11) Uani 1 1 d . . .
C27 C -0.1216(6) 0.0176(4) 0.3063(4) 0.0699(17) Uani 1 1 d . . .
H27A H -0.1665 -0.0295 0.3294 0.105 Uiso 1 1 calc R . .
H27B H -0.1795 0.0528 0.2883 0.105 Uiso 1 1 calc R . .
H27C H -0.0628 0.0514 0.3476 0.105 Uiso 1 1 calc R . .
C28 C -0.0334(8) -0.2306(4) 0.1129(5) 0.088(2) Uani 1 1 d . . .
H28A H -0.0385 -0.2621 0.1594 0.133 Uiso 1 1 calc R . .
H28B H 0.0343 -0.2456 0.0799 0.133 Uiso 1 1 calc R . .
H28C H -0.1106 -0.2446 0.0796 0.133 Uiso 1 1 calc R . .
C29 C 0.1707(7) 0.0618(4) 0.0798(4) 0.0767(19) Uani 1 1 d . . .
H29A H 0.2227 0.0280 0.0468 0.115 Uiso 1 1 calc R . .
H29B H 0.2224 0.1046 0.1184 0.115 Uiso 1 1 calc R . .
H29C H 0.1217 0.0894 0.0443 0.115 Uiso 1 1 calc R . .
C30 C -0.2924(4) 0.3524(3) 0.0804(3) 0.0392(10) Uani 1 1 d . . .
C31 C -0.4135(4) 0.3210(3) 0.0969(3) 0.0436(10) Uani 1 1 d . . .
C32 C -0.5085(5) 0.3278(3) 0.0415(3) 0.0515(12) Uani 1 1 d . . .
H32 H -0.5904 0.3072 0.0527 0.062 Uiso 1 1 calc R . .
C33 C -0.4881(5) 0.3629(3) -0.0286(3) 0.0509(12) Uani 1 1 d . . .
C34 C -0.3696(5) 0.3913(3) -0.0446(3) 0.0497(12) Uani 1 1 d . . .
H34 H -0.3543 0.4148 -0.0933 0.060 Uiso 1 1 calc R . .
C35 C -0.2704(4) 0.3870(3) 0.0082(3) 0.0432(10) Uani 1 1 d . . .
C36 C -0.4428(5) 0.2799(4) 0.1713(3) 0.0560(13) Uani 1 1 d . . .
H36A H -0.5314 0.2613 0.1709 0.084 Uiso 1 1 calc R . .
H36B H -0.4166 0.3204 0.2201 0.084 Uiso 1 1 calc R . .
H36C H -0.3995 0.2311 0.1712 0.084 Uiso 1 1 calc R . .
C37 C -0.5956(6) 0.3705(5) -0.0844(4) 0.082(2) Uani 1 1 d . . .
H37A H -0.6139 0.4284 -0.0754 0.123 Uiso 1 1 calc R . .
H37B H -0.6674 0.3316 -0.0729 0.123 Uiso 1 1 calc R . .
H37C H -0.5752 0.3566 -0.1411 0.123 Uiso 1 1 calc R . .
C38 C -0.1415(5) 0.4189(4) -0.0117(3) 0.0534(12) Uani 1 1 d . . .
H38A H -0.1410 0.4302 -0.0682 0.080 Uiso 1 1 calc R . .
H38B H -0.0887 0.3763 -0.0046 0.080 Uiso 1 1 calc R . .
H38C H -0.1107 0.4709 0.0248 0.080 Uiso 1 1 calc R . .
C39 C 0.0795(4) 0.6497(2) 0.3628(3) 0.0348(9) Uani 1 1 d . . .
C40 C 0.1325(4) 0.7097(3) 0.3153(3) 0.0388(10) Uani 1 1 d . . .
C41 C 0.1321(5) 0.7947(3) 0.3426(3) 0.0457(11) Uani 1 1 d . . .
H41 H 0.1665 0.8354 0.3103 0.055 Uiso 1 1 calc R . .
C42 C 0.0836(5) 0.8217(3) 0.4149(3) 0.0453(11) Uani 1 1 d . . .
C43 C 0.0350(4) 0.7616(3) 0.4629(3) 0.0447(11) Uani 1 1 d . . .
H43 H 0.0031 0.7796 0.5136 0.054 Uiso 1 1 calc R . .
C44 C 0.0325(4) 0.6754(3) 0.4374(3) 0.0371(9) Uani 1 1 d . . .
C45 C 0.1911(5) 0.6832(3) 0.2369(3) 0.0515(12) Uani 1 1 d . . .
H45A H 0.2183 0.7329 0.2107 0.077 Uiso 1 1 calc R . .
H45B H 0.1312 0.6438 0.2003 0.077 Uiso 1 1 calc R . .
H45C H 0.2619 0.6556 0.2487 0.077 Uiso 1 1 calc R . .
C46 C 0.0782(6) 0.9133(3) 0.4436(4) 0.0687(17) Uani 1 1 d . . .
H46A H 0.1359 0.9330 0.4907 0.103 Uiso 1 1 calc R . .
H46B H -0.0052 0.9200 0.4592 0.103 Uiso 1 1 calc R . .
H46C H 0.1003 0.9464 0.3997 0.103 Uiso 1 1 calc R . .
C47 C -0.0212(5) 0.6125(3) 0.4904(3) 0.0458(11) Uani 1 1 d . . .
H47A H -0.0522 0.6423 0.5390 0.069 Uiso 1 1 calc R . .
H47B H 0.0424 0.5807 0.5068 0.069 Uiso 1 1 calc R . .
H47C H -0.0887 0.5737 0.4601 0.069 Uiso 1 1 calc R . .
C48 C 0.5709(4) 0.3048(2) 0.4246(3) 0.0336(9) Uani 1 1 d . . .
C49 C 0.5886(4) 0.2225(3) 0.4325(3) 0.0475(11) Uani 1 1 d . . .
H49 H 0.5312 0.1886 0.4602 0.057 Uiso 1 1 calc R . .
C50 C 0.6888(5) 0.1897(3) 0.4004(4) 0.0563(14) Uani 1 1 d . . .
H50 H 0.6993 0.1336 0.4061 0.068 Uiso 1 1 calc R . .
C51 C 0.7723(5) 0.2374(3) 0.3606(3) 0.0523(12) Uani 1 1 d . . .
H51 H 0.8401 0.2144 0.3378 0.063 Uiso 1 1 calc R . .
C52 C 0.7578(4) 0.3202(3) 0.3535(3) 0.0467(11) Uani 1 1 d . . .
H52 H 0.8167 0.3538 0.3265 0.056 Uiso 1 1 calc R . .
C53 C 0.6584(4) 0.3535(3) 0.3853(3) 0.0384(9) Uani 1 1 d . . .
H53 H 0.6496 0.4101 0.3803 0.046 Uiso 1 1 calc R . .
C54 C 0.4049(4) 0.3021(2) 0.5559(3) 0.0347(9) Uani 1 1 d . . .
C55 C 0.2838(4) 0.2833(3) 0.5733(3) 0.0433(10) Uani 1 1 d . . .
H55 H 0.2213 0.2942 0.5372 0.052 Uiso 1 1 calc R . .
C56 C 0.2522(5) 0.2486(3) 0.6426(3) 0.0506(12) Uani 1 1 d . . .
H56 H 0.1683 0.2364 0.6542 0.061 Uiso 1 1 calc R . .
C57 C 0.3426(5) 0.2317(4) 0.6952(3) 0.0575(13) Uani 1 1 d . . .
H57 H 0.3211 0.2071 0.7426 0.069 Uiso 1 1 calc R . .
C58 C 0.4620(5) 0.2504(4) 0.6786(3) 0.0585(14) Uani 1 1 d . . .
H58 H 0.5237 0.2385 0.7146 0.070 Uiso 1 1 calc R . .
C59 C 0.4958(5) 0.2864(3) 0.6108(3) 0.0507(12) Uani 1 1 d . . .
H59 H 0.5801 0.3005 0.6011 0.061 Uiso 1 1 calc R . .
C60 C 0.1721(6) 0.3835(6) 0.0916(4) 0.084(2) Uani 1 1 d . . .
H60A H 0.1387 0.3279 0.0625 0.125 Uiso 1 1 calc R . .
H60B H 0.2409 0.4086 0.0628 0.125 Uiso 1 1 calc R . .
H60C H 0.1080 0.4198 0.0945 0.125 Uiso 1 1 calc R . .
C61 C 0.5011(6) 0.4985(5) 0.2503(4) 0.0697(16) Uani 1 1 d . . .
H61A H 0.5542 0.5519 0.2693 0.105 Uiso 1 1 calc R . .
H61B H 0.5287 0.4732 0.1985 0.105 Uiso 1 1 calc R . .
H61C H 0.5050 0.4601 0.2908 0.105 Uiso 1 1 calc R . .
C62 C 0.4162(8) 0.9993(5) 0.4377(6) 0.090(2) Uani 1 1 d . . .
H62 H 0.3593 0.9996 0.3936 0.108 Uiso 1 1 calc R . .
C63 C 0.5181(8) 0.9620(4) 0.4242(5) 0.085(2) Uani 1 1 d . . .
H63 H 0.5290 0.9344 0.3714 0.102 Uiso 1 1 calc R . .
C64 C 0.6057(7) 0.9633(4) 0.4856(6) 0.085(2) Uani 1 1 d . . .
H64 H 0.6784 0.9394 0.4756 0.102 Uiso 1 1 calc R . .
C65 C 0.3779(11) 0.9349(9) 0.1789(8) 0.103(5) Uani 0.646(11) 1 d PDU A 1
H65 H 0.2942 0.9311 0.1918 0.123 Uiso 0.646(11) 1 calc PR A 1
C66 C 0.4585(12) 1.0086(8) 0.2054(7) 0.102(5) Uani 0.646(11) 1 d PDU A 1
H66 H 0.4312 1.0557 0.2359 0.123 Uiso 0.646(11) 1 calc PR A 1
C67 C 0.5780(11) 1.0108(7) 0.1858(6) 0.100(4) Uani 0.646(11) 1 d PDU A 1
H67 H 0.6343 1.0606 0.2028 0.121 Uiso 0.646(11) 1 calc PR A 1
C68 C 0.6193(9) 0.9435(6) 0.1426(6) 0.084(3) Uani 0.646(11) 1 d PDU A 1
H68 H 0.7038 0.9479 0.1316 0.101 Uiso 0.646(11) 1 calc PR A 1
C69 C 0.5430(11) 0.8697(6) 0.1142(7) 0.093(4) Uani 0.646(11) 1 d PDU A 1
H69 H 0.5721 0.8235 0.0834 0.111 Uiso 0.646(11) 1 calc PR A 1
C70 C 0.4195(11) 0.8668(8) 0.1336(8) 0.104(5) Uani 0.646(11) 1 d PDU A 1
H70 H 0.3631 0.8173 0.1154 0.124 Uiso 0.646(11) 1 calc PR A 1
C65A C 0.519(2) 0.8946(12) 0.0628(13) 0.134(8) Uani 0.354(11) 1 d PDU A 2
H65A H 0.5420 0.8637 0.0146 0.160 Uiso 0.354(11) 1 calc PR A 2
C66A C 0.5647(18) 0.9796(12) 0.0827(9) 0.149(9) Uani 0.354(11) 1 d PDU A 2
H66A H 0.6198 1.0058 0.0477 0.179 Uiso 0.354(11) 1 calc PR A 2
C67A C 0.532(2) 1.0271(11) 0.1521(13) 0.139(8) Uani 0.354(11) 1 d PDU A 2
H67A H 0.5642 1.0853 0.1648 0.167 Uiso 0.354(11) 1 calc PR A 2
C68A C 0.452(3) 0.9875(13) 0.2027(15) 0.127(8) Uani 0.354(11) 1 d PDU A 2
H68A H 0.4291 1.0185 0.2510 0.153 Uiso 0.354(11) 1 calc PR A 2
C69A C 0.405(2) 0.9026(13) 0.1827(17) 0.123(8) Uani 0.354(11) 1 d PDU A 2
H69A H 0.3487 0.8767 0.2172 0.148 Uiso 0.354(11) 1 calc PR A 2
C70A C 0.438(2) 0.8548(12) 0.1132(17) 0.124(8) Uani 0.354(11) 1 d PDU A 2
H70A H 0.4074 0.7965 0.1007 0.149 Uiso 0.354(11) 1 calc PR A 2

loop_
_atom_site_aniso_label
_atom_site_aniso_U_11
_atom_site_aniso_U_22
_atom_site_aniso_U_33
_atom_site_aniso_U_23
_atom_site_aniso_U_13
_atom_site_aniso_U_12
Pd1 0.0303(2) 0.0228(2) 0.0390(2) -0.00127(16) -0.01310(18) 0.00722(16)
Zn1 0.0315(3) 0.0243(2) 0.0361(3) -0.00128(18) -0.0120(2) 0.00652(18)
P1 0.0302(5) 0.0216(4) 0.0377(5) 0.0007(4) -0.0103(4) 0.0062(4)
O1 0.0403(17) 0.0517(19) 0.0477(18) 0.0099(15) 0.0007(15) 0.0070(14)
O2 0.053(2) 0.057(2) 0.070(2) 0.0096(19) 0.0043(19) 0.0096(17)
N1 0.0304(16) 0.0269(16) 0.0361(17) -0.0005(13) -0.0117(14) 0.0063(13)
N2 0.0349(18) 0.0234(15) 0.0378(18) -0.0026(13) -0.0111(15) 0.0056(13)
N3 0.0336(18) 0.0262(16) 0.0413(19) -0.0037(14) -0.0120(15) 0.0039(14)
N4 0.0316(17) 0.0302(16) 0.0367(18) 0.0001(14) -0.0120(14) 0.0064(14)
C1 0.033(2) 0.0236(18) 0.041(2) -0.0011(16) -0.0099(17) 0.0051(15)
C2 0.034(2) 0.0262(18) 0.037(2) -0.0022(16) -0.0094(17) 0.0067(16)
C3 0.0288(19) 0.0260(18) 0.043(2) 0.0005(16) -0.0038(17) 0.0012(15)
C4 0.0285(19) 0.0268(18) 0.0315(19) -0.0018(15) -0.0138(16) 0.0060(15)
C5 0.0295(19) 0.0267(18) 0.035(2) 0.0022(15) -0.0089(16) 0.0019(15)
C6 0.0287(19) 0.0284(19) 0.043(2) -0.0008(17) -0.0114(17) 0.0099(16)
C7 0.046(2) 0.030(2) 0.049(3) 0.0058(18) -0.020(2) 0.0049(18)
C8 0.048(3) 0.0244(19) 0.053(3) 0.0016(18) -0.017(2) 0.0086(18)
C9 0.041(2) 0.0190(17) 0.040(2) -0.0028(15) -0.0092(18) 0.0057(16)
C10 0.037(2) 0.0240(18) 0.039(2) -0.0036(16) -0.0106(18) 0.0064(16)
C11 0.036(2) 0.0265(19) 0.039(2) -0.0050(16) -0.0118(18) 0.0022(16)
C12 0.046(2) 0.032(2) 0.041(2) -0.0084(18) -0.016(2) 0.0085(19)
C13 0.042(2) 0.035(2) 0.045(2) -0.0047(19) -0.018(2) 0.0026(19)
C14 0.039(2) 0.032(2) 0.035(2) -0.0036(17) -0.0141(18) 0.0052(17)
C15 0.036(2) 0.032(2) 0.041(2) 0.0025(17) -0.0124(18) 0.0050(17)
C16 0.029(2) 0.037(2) 0.040(2) 0.0073(18) -0.0087(18) 0.0061(17)
C17 0.035(2) 0.035(2) 0.046(2) -0.0009(18) -0.0187(19) 0.0144(18)
C18 0.038(2) 0.033(2) 0.053(3) 0.0032(19) -0.012(2) 0.0112(18)
C19 0.0290(19) 0.0281(19) 0.038(2) 0.0004(16) -0.0079(17) 0.0086(15)
C20 0.035(2) 0.0270(19) 0.039(2) 0.0043(16) -0.0083(17) 0.0079(16)
C21 0.041(2) 0.029(2) 0.045(2) 0.0015(18) -0.0125(19) 0.0062(17)
C22 0.051(3) 0.028(2) 0.054(3) 0.0000(19) -0.004(2) 0.0067(19)
C23 0.061(3) 0.029(2) 0.083(4) 0.006(2) -0.011(3) 0.002(2)
C24 0.068(3) 0.030(2) 0.068(3) -0.006(2) -0.026(3) 0.015(2)
C25 0.074(4) 0.048(3) 0.050(3) -0.017(2) -0.003(3) 0.025(3)
C26 0.054(3) 0.036(2) 0.047(3) -0.005(2) 0.000(2) 0.010(2)
C27 0.083(4) 0.051(3) 0.079(4) 0.012(3) 0.023(4) 0.012(3)
C28 0.107(5) 0.035(3) 0.118(6) -0.014(3) -0.029(5) 0.022(3)
C29 0.096(5) 0.064(4) 0.073(4) -0.001(3) 0.030(4) 0.024(3)
C30 0.041(2) 0.035(2) 0.038(2) -0.0069(18) -0.0154(19) 0.0106(18)
C31 0.039(2) 0.049(3) 0.041(2) -0.002(2) -0.011(2) 0.012(2)
C32 0.042(3) 0.055(3) 0.057(3) 0.001(2) -0.015(2) 0.013(2)
C33 0.042(3) 0.064(3) 0.046(3) 0.000(2) -0.017(2) 0.017(2)
C34 0.059(3) 0.052(3) 0.039(2) 0.000(2) -0.016(2) 0.020(2)
C35 0.047(3) 0.041(2) 0.041(2) -0.0014(19) -0.014(2) 0.014(2)
C36 0.042(3) 0.064(3) 0.059(3) 0.007(3) -0.013(2) 0.002(2)
C37 0.059(4) 0.127(6) 0.063(4) 0.009(4) -0.027(3) 0.037(4)
C38 0.052(3) 0.065(3) 0.043(3) 0.002(2) -0.007(2) 0.011(3)
C39 0.030(2) 0.0270(19) 0.046(2) -0.0010(17) -0.0147(18) 0.0093(16)
C40 0.039(2) 0.031(2) 0.047(2) 0.0052(18) -0.0125(19) 0.0072(17)
C41 0.052(3) 0.027(2) 0.058(3) 0.007(2) -0.008(2) 0.0066(19)
C42 0.058(3) 0.025(2) 0.051(3) -0.0024(18) -0.015(2) 0.0117(19)
C43 0.049(3) 0.035(2) 0.050(3) -0.0059(19) -0.008(2) 0.018(2)
C44 0.031(2) 0.032(2) 0.048(2) 0.0009(18) -0.0080(18) 0.0075(17)
C45 0.062(3) 0.044(3) 0.050(3) 0.006(2) 0.004(2) 0.013(2)
C46 0.089(4) 0.032(2) 0.082(4) -0.007(3) -0.005(4) 0.015(3)
C47 0.046(3) 0.043(2) 0.049(3) 0.006(2) 0.004(2) 0.010(2)
C48 0.0282(19) 0.0296(19) 0.041(2) 0.0010(17) -0.0094(17) 0.0051(16)
C49 0.043(2) 0.033(2) 0.067(3) 0.002(2) -0.002(2) 0.0145(19)
C50 0.045(3) 0.037(2) 0.086(4) -0.001(3) -0.001(3) 0.014(2)
C51 0.043(3) 0.058(3) 0.058(3) 0.002(2) -0.001(2) 0.023(2)
C52 0.035(2) 0.056(3) 0.050(3) 0.007(2) 0.000(2) 0.011(2)
C53 0.039(2) 0.036(2) 0.042(2) 0.0061(18) -0.0077(19) 0.0124(18)
C54 0.039(2) 0.0294(19) 0.034(2) 0.0000(16) -0.0093(18) 0.0094(17)
C55 0.040(2) 0.045(2) 0.048(3) 0.013(2) -0.002(2) 0.014(2)
C56 0.045(3) 0.057(3) 0.052(3) 0.014(2) -0.003(2) 0.010(2)
C57 0.067(4) 0.063(3) 0.043(3) 0.019(2) -0.005(3) 0.001(3)
C58 0.053(3) 0.072(4) 0.051(3) 0.020(3) -0.020(3) 0.008(3)
C59 0.041(3) 0.055(3) 0.056(3) 0.017(2) -0.011(2) 0.001(2)
C60 0.065(4) 0.142(7) 0.055(4) 0.044(4) 0.006(3) 0.023(4)
C61 0.053(3) 0.092(5) 0.069(4) 0.013(3) 0.010(3) 0.025(3)
C62 0.095(5) 0.069(4) 0.109(6) 0.017(4) -0.033(5) 0.022(4)
C63 0.108(6) 0.043(3) 0.102(6) 0.009(3) 0.007(5) 0.008(4)
C64 0.077(5) 0.063(4) 0.124(7) 0.037(4) -0.004(5) 0.021(3)
C65 0.080(8) 0.127(11) 0.106(9) 0.066(8) -0.009(7) -0.008(8)
C66 0.100(9) 0.116(10) 0.102(9) 0.041(8) 0.008(8) 0.028(8)
C67 0.107(9) 0.099(8) 0.098(8) 0.024(7) -0.011(7) 0.019(7)
C68 0.076(6) 0.085(7) 0.096(8) 0.037(6) -0.006(6) 0.007(6)
C69 0.115(9) 0.070(6) 0.098(8) 0.032(6) 0.002(7) 0.012(6)
C70 0.109(9) 0.098(9) 0.096(9) 0.038(8) -0.034(8) -0.029(8)
C65A 0.150(16) 0.083(11) 0.154(17) -0.021(12) 0.066(14) -0.005(11)
C66A 0.158(16) 0.091(12) 0.182(18) -0.016(12) 0.067(14) -0.016(12)
C67A 0.147(17) 0.070(11) 0.184(18) -0.022(12) 0.045(15) -0.010(11)
C68A 0.154(17) 0.062(10) 0.169(18) 0.002(11) 0.047(15) 0.029(11)
C69A 0.150(17) 0.066(11) 0.162(17) 0.025(12) 0.041(14) 0.031(11)
C70A 0.139(17) 0.072(11) 0.160(17) -0.003(12) 0.038(14) 0.022(11)

loop_
_atom_type_symbol
_atom_type_description
_atom_type_scat_dispersion_real
_atom_type_scat_dispersion_imag
_atom_type_scat_source
C C 0.0033 0.0016 'International Tables Vol C Tables 4.2.6.8 and 6.1.1.4'
H H 0.0000 0.0000 'International Tables Vol C Tables 4.2.6.8 and 6.1.1.4'
N N 0.0061 0.0033 'International Tables Vol C Tables 4.2.6.8 and 6.1.1.4'
O O 0.0106 0.0060 'International Tables Vol C Tables 4.2.6.8 and 6.1.1.4'
P P 0.1023 0.0942 'International Tables Vol C Tables 4.2.6.8 and 6.1.1.4'
Pd Pd -0.9988 1.0072 'International Tables Vol C Tables 4.2.6.8 and 6.1.1.4'
Zn Zn 0.2839 1.4301 'International Tables Vol C Tables 4.2.6.8 and 6.1.1.4'

loop_
_geom_angle_atom_site_label_1
_geom_angle_atom_site_label_2
_geom_angle_atom_site_label_3
_geom_angle
_geom_angle_site_symmetry_1
_geom_angle_site_symmetry_3
C3 Pd1 C3 180.000(1) 2_666 .
C3 Pd1 P1 98.16(11) 2_666 .
C3 Pd1 P1 81.84(11) . .
C3 Pd1 P1 81.84(11) 2_666 2_666
C3 Pd1 P1 98.16(11) . 2_666
P1 Pd1 P1 180.000(1) . 2_666
N1 Zn1 N3 165.32(15) . .
N1 Zn1 N2 88.30(13) . .
N3 Zn1 N2 90.37(13) . .
N1 Zn1 N4 89.00(13) . .
N3 Zn1 N4 88.19(14) . .
N2 Zn1 N4 163.72(14) . .
N1 Zn1 O1 93.10(14) . .
N3 Zn1 O1 101.57(14) . .
N2 Zn1 O1 97.26(14) . .
N4 Zn1 O1 98.91(14) . .
C48 P1 C54 104.80(19) . .
C48 P1 C5 111.04(19) . .
C54 P1 C5 107.56(19) . .
C48 P1 Pd1 113.39(14) . .
C54 P1 Pd1 115.17(14) . .
C5 P1 Pd1 104.85(13) . .
C60 O1 Zn1 118.9(3) . .
C60 O1 H1 120.5 . .
Zn1 O1 H1 120.5 . .
C61 O2 H2 109.5 . .
C4 N1 C1 105.8(3) . .
C4 N1 Zn1 126.0(3) . .
C1 N1 Zn1 127.0(3) . .
C9 N2 C6 106.6(3) . .
C9 N2 Zn1 125.4(3) . .
C6 N2 Zn1 127.8(3) . .
C11 N3 C14 106.7(3) . .
C11 N3 Zn1 125.5(3) . .
C14 N3 Zn1 127.3(3) . .
C19 N4 C16 106.4(3) . .
C19 N4 Zn1 126.7(3) . .
C16 N4 Zn1 126.9(3) . .
N1 C1 C20 125.6(4) . .
N1 C1 C2 109.6(3) . .
C20 C1 C2 124.8(4) . .
C3 C2 C1 108.1(3) . .
C3 C2 H2A 126.0 . .
C1 C2 H2A 126.0 . .
C2 C3 C4 104.7(3) . .
C2 C3 Pd1 135.5(3) . .
C4 C3 Pd1 119.7(3) . .
N1 C4 C5 125.8(3) . .
N1 C4 C3 111.8(3) . .
C5 C4 C3 122.1(3) . .
C6 C5 C4 125.4(3) . .
C6 C5 P1 124.6(3) . .
C4 C5 P1 110.0(3) . .
N2 C6 C5 123.5(3) . .
N2 C6 C7 108.9(3) . .
C5 C6 C7 127.6(4) . .
C8 C7 C6 107.5(4) . .
C8 C7 H7 126.3 . .
C6 C7 H7 126.3 . .
C7 C8 C9 107.6(4) . .
C7 C8 H8 126.2 . .
C9 C8 H8 126.2 . .
N2 C9 C10 125.2(4) . .
N2 C9 C8 109.3(3) . .
C10 C9 C8 125.4(4) . .
C9 C10 C11 126.4(4) . .
C9 C10 C21 117.2(3) . .
C11 C10 C21 116.5(4) . .
N3 C11 C10 125.8(4) . .
N3 C11 C12 109.4(4) . .
C10 C11 C12 124.6(4) . .
C13 C12 C11 107.0(4) . .
C13 C12 H12 126.5 . .
C11 C12 H12 126.5 . .
C12 C13 C14 107.6(4) . .
C12 C13 H13 126.2 . .
C14 C13 H13 126.2 . .
N3 C14 C15 125.2(4) . .
N3 C14 C13 109.3(4) . .
C15 C14 C13 125.4(4) . .
C16 C15 C14 126.0(4) . .
C16 C15 C30 116.2(4) . .
C14 C15 C30 117.8(4) . .
N4 C16 C15 124.8(4) . .
N4 C16 C17 109.1(4) . .
C15 C16 C17 126.0(4) . .
C18 C17 C16 107.8(4) . .
C18 C17 H17 126.1 . .
C16 C17 H17 126.1 . .
C17 C18 C19 106.6(4) . .
C17 C18 H18 126.7 . .
C19 C18 H18 126.7 . .
N4 C19 C20 125.0(3) . .
N4 C19 C18 110.2(3) . .
C20 C19 C18 124.8(4) . .
C1 C20 C19 125.8(4) . .
C1 C20 C39 117.3(4) . .
C19 C20 C39 116.9(3) . .
C26 C21 C22 120.1(4) . .
C26 C21 C10 120.6(4) . .
C22 C21 C10 119.2(4) . .
C23 C22 C21 118.3(5) . .
C23 C22 C27 119.7(5) . .
C21 C22 C27 122.1(4) . .
C24 C23 C22 122.2(5) . .
C24 C23 H23 118.9 . .
C22 C23 H23 118.9 . .
C23 C24 C25 118.9(4) . .
C23 C24 C28 121.6(6) . .
C25 C24 C28 119.5(6) . .
C24 C25 C26 120.7(5) . .
C24 C25 H25 119.7 . .
C26 C25 H25 119.7 . .
C21 C26 C25 119.9(5) . .
C21 C26 C29 120.9(4) . .
C25 C26 C29 119.2(5) . .
C22 C27 H27A 109.5 . .
C22 C27 H27B 109.5 . .
H27A C27 H27B 109.5 . .
C22 C27 H27C 109.5 . .
H27A C27 H27C 109.5 . .
H27B C27 H27C 109.5 . .
C24 C28 H28A 109.5 . .
C24 C28 H28B 109.5 . .
H28A C28 H28B 109.5 . .
C24 C28 H28C 109.5 . .
H28A C28 H28C 109.5 . .
H28B C28 H28C 109.5 . .
C26 C29 H29A 109.5 . .
C26 C29 H29B 109.5 . .
H29A C29 H29B 109.5 . .
C26 C29 H29C 109.5 . .
H29A C29 H29C 109.5 . .
H29B C29 H29C 109.5 . .
C35 C30 C31 119.4(4) . .
C35 C30 C15 119.3(4) . .
C31 C30 C15 121.2(4) . .
C32 C31 C30 118.4(5) . .
C32 C31 C36 119.5(5) . .
C30 C31 C36 122.1(4) . .
C33 C32 C31 122.6(5) . .
C33 C32 H32 118.7 . .
C31 C32 H32 118.7 . .
C34 C33 C32 118.1(4) . .
C34 C33 C37 122.2(5) . .
C32 C33 C37 119.6(5) . .
C33 C34 C35 122.4(5) . .
C33 C34 H34 118.8 . .
C35 C34 H34 118.8 . .
C34 C35 C30 119.0(5) . .
C34 C35 C38 120.6(5) . .
C30 C35 C38 120.3(4) . .
C31 C36 H36A 109.5 . .
C31 C36 H36B 109.5 . .
H36A C36 H36B 109.5 . .
C31 C36 H36C 109.5 . .
H36A C36 H36C 109.5 . .
H36B C36 H36C 109.5 . .
C33 C37 H37A 109.5 . .
C33 C37 H37B 109.5 . .
H37A C37 H37B 109.5 . .
C33 C37 H37C 109.5 . .
H37A C37 H37C 109.5 . .
H37B C37 H37C 109.5 . .
C35 C38 H38A 109.5 . .
C35 C38 H38B 109.5 . .
H38A C38 H38B 109.5 . .
C35 C38 H38C 109.5 . .
H38A C38 H38C 109.5 . .
H38B C38 H38C 109.5 . .
C44 C39 C40 120.3(4) . .
C44 C39 C20 119.7(4) . .
C40 C39 C20 120.0(4) . .
C41 C40 C39 118.7(4) . .
C41 C40 C45 120.2(4) . .
C39 C40 C45 121.1(4) . .
C42 C41 C40 122.1(4) . .
C42 C41 H41 119.0 . .
C40 C41 H41 119.0 . .
C41 C42 C43 118.7(4) . .
C41 C42 C46 122.6(5) . .
C43 C42 C46 118.7(5) . .
C42 C43 C44 121.2(4) . .
C42 C43 H43 119.4 . .
C44 C43 H43 119.4 . .
C39 C44 C43 119.0(4) . .
C39 C44 C47 121.3(4) . .
C43 C44 C47 119.7(4) . .
C40 C45 H45A 109.5 . .
C40 C45 H45B 109.5 . .
H45A C45 H45B 109.5 . .
C40 C45 H45C 109.5 . .
H45A C45 H45C 109.5 . .
H45B C45 H45C 109.5 . .
C42 C46 H46A 109.5 . .
C42 C46 H46B 109.5 . .
H46A C46 H46B 109.5 . .
C42 C46 H46C 109.5 . .
H46A C46 H46C 109.5 . .
H46B C46 H46C 109.5 . .
C44 C47 H47A 109.5 . .
C44 C47 H47B 109.5 . .
H47A C47 H47B 109.5 . .
C44 C47 H47C 109.5 . .
H47A C47 H47C 109.5 . .
H47B C47 H47C 109.5 . .
C53 C48 C49 118.1(4) . .
C53 C48 P1 116.9(3) . .
C49 C48 P1 124.8(4) . .
C50 C49 C48 120.9(5) . .
C50 C49 H49 119.5 . .
C48 C49 H49 119.5 . .
C51 C50 C49 120.4(5) . .
C51 C50 H50 119.8 . .
C49 C50 H50 119.8 . .
C50 C51 C52 119.7(5) . .
C50 C51 H51 120.2 . .
C52 C51 H51 120.2 . .
C53 C52 C51 120.4(5) . .
C53 C52 H52 119.8 . .
C51 C52 H52 119.8 . .
C52 C53 C48 120.5(4) . .
C52 C53 H53 119.8 . .
C48 C53 H53 119.8 . .
C55 C54 C59 118.6(4) . .
C55 C54 P1 120.9(3) . .
C59 C54 P1 120.2(4) . .
C54 C55 C56 120.7(4) . .
C54 C55 H55 119.7 . .
C56 C55 H55 119.7 . .
C55 C56 C57 120.1(5) . .
C55 C56 H56 119.9 . .
C57 C56 H56 119.9 . .
C58 C57 C56 119.4(5) . .
C58 C57 H57 120.3 . .
C56 C57 H57 120.3 . .
C57 C58 C59 121.6(5) . .
C57 C58 H58 119.2 . .
C59 C58 H58 119.2 . .
C58 C59 C54 119.6(5) . .
C58 C59 H59 120.2 . .
C54 C59 H59 120.2 . .
O1 C60 H60A 109.5 . .
O1 C60 H60B 109.5 . .
H60A C60 H60B 109.5 . .
O1 C60 H60C 109.5 . .
H60A C60 H60C 109.5 . .
H60B C60 H60C 109.5 . .
O2 C61 H61A 109.5 . .
O2 C61 H61B 109.5 . .
H61A C61 H61B 109.5 . .
O2 C61 H61C 109.5 . .
H61A C61 H61C 109.5 . .
H61B C61 H61C 109.5 . .
C63 C62 C64 121.0(7) . 2_676
C63 C62 H62 119.5 . .
C64 C62 H62 119.5 2_676 .
C62 C63 C64 121.4(8) . .
C62 C63 H63 119.3 . .
C64 C63 H63 119.3 . .
C63 C64 C62 117.5(7) . 2_676
C63 C64 H64 121.3 . .
C62 C64 H64 121.3 2_676 .
C66 C65 C70 120.3(9) . .
C66 C65 H65 119.8 . .
C70 C65 H65 119.8 . .
C67 C66 C65 117.6(10) . .
C67 C66 H66 121.2 . .
C65 C66 H66 121.2 . .
C66 C67 C68 122.1(10) . .
C66 C67 H67 118.9 . .
C68 C67 H67 118.9 . .
C67 C68 C69 122.5(9) . .
C67 C68 H68 118.7 . .
C69 C68 H68 118.7 . .
C68 C69 C70 115.9(9) . .
C68 C69 H69 122.1 . .
C70 C69 H69 122.1 . .
C65 C70 C69 121.6(9) . .
C65 C70 H70 119.2 . .
C69 C70 H70 119.2 . .
C66A C65A C70A 120.2(12) . .
C66A C65A H65A 119.9 . .
C70A C65A H65A 119.9 . .
C67A C66A C65A 121.7(12) . .
C67A C66A H66A 119.1 . .
C65A C66A H66A 119.1 . .
C66A C67A C68A 118.2(12) . .
C66A C67A H67A 120.9 . .
C68A C67A H67A 120.9 . .
C69A C68A C67A 120.2(12) . .
C69A C68A H68A 119.9 . .
C67A C68A H68A 119.9 . .
C68A C69A C70A 121.5(12) . .
C68A C69A H69A 119.3 . .
C70A C69A H69A 119.3 . .
C65A C70A C69A 118.1(12) . .
C65A C70A H70A 120.9 . .
C69A C70A H70A 120.9 . .

loop_
_geom_bond_atom_site_label_1
_geom_bond_atom_site_label_2
_geom_bond_distance
_geom_bond_site_symmetry_2
Pd1 C3 2.046(4) 2_666
Pd1 C3 2.046(4) .
Pd1 P1 2.2904(14) .
Pd1 P1 2.2904(14) 2_666
Zn1 N1 2.032(3) .
Zn1 N3 2.053(3) .
Zn1 N2 2.066(3) .
Zn1 N4 2.079(3) .
Zn1 O1 2.155(3) .
P1 C48 1.825(4) .
P1 C54 1.828(4) .
P1 C5 1.831(4) .
O1 C60 1.387(7) .
O1 H1 0.9500 .
O2 C61 1.412(7) .
O2 H2 0.8400 .
N1 C4 1.370(5) .
N1 C1 1.376(5) .
N2 C9 1.381(5) .
N2 C6 1.381(5) .
N3 C11 1.359(5) .
N3 C14 1.377(5) .
N4 C19 1.363(5) .
N4 C16 1.388(5) .
C1 C20 1.388(5) .
C1 C2 1.448(6) .
C2 C3 1.373(6) .
C2 H2A 0.9500 .
C3 C4 1.450(5) .
C4 C5 1.406(5) .
C5 C6 1.400(6) .
C6 C7 1.444(5) .
C7 C8 1.348(6) .
C7 H7 0.9500 .
C8 C9 1.434(6) .
C8 H8 0.9500 .
C9 C10 1.400(6) .
C10 C11 1.406(6) .
C10 C21 1.512(5) .
C11 C12 1.442(6) .
C12 C13 1.342(6) .
C12 H12 0.9500 .
C13 C14 1.426(6) .
C13 H13 0.9500 .
C14 C15 1.398(6) .
C15 C16 1.391(6) .
C15 C30 1.516(6) .
C16 C17 1.444(6) .
C17 C18 1.348(6) .
C17 H17 0.9500 .
C18 C19 1.454(5) .
C18 H18 0.9500 .
C19 C20 1.408(6) .
C20 C39 1.525(5) .
C21 C26 1.377(7) .
C21 C22 1.410(7) .
C22 C23 1.391(6) .
C22 C27 1.506(8) .
C23 C24 1.366(8) .
C23 H23 0.9500 .
C24 C25 1.391(8) .
C24 C28 1.533(7) .
C25 C26 1.392(7) .
C25 H25 0.9500 .
C26 C29 1.541(8) .
C27 H27A 0.9800 .
C27 H27B 0.9800 .
C27 H27C 0.9800 .
C28 H28A 0.9800 .
C28 H28B 0.9800 .
C28 H28C 0.9800 .
C29 H29A 0.9800 .
C29 H29B 0.9800 .
C29 H29C 0.9800 .
C30 C35 1.403(7) .
C30 C31 1.408(7) .
C31 C32 1.398(6) .
C31 C36 1.504(7) .
C32 C33 1.375(8) .
C32 H32 0.9500 .
C33 C34 1.369(8) .
C33 C37 1.509(7) .
C34 C35 1.395(6) .
C34 H34 0.9500 .
C35 C38 1.504(7) .
C36 H36A 0.9800 .
C36 H36B 0.9800 .
C36 H36C 0.9800 .
C37 H37A 0.9800 .
C37 H37B 0.9800 .
C37 H37C 0.9800 .
C38 H38A 0.9800 .
C38 H38B 0.9800 .
C38 H38C 0.9800 .
C39 C44 1.395(6) .
C39 C40 1.409(6) .
C40 C41 1.392(6) .
C40 C45 1.512(7) .
C41 C42 1.374(7) .
C41 H41 0.9500 .
C42 C43 1.399(7) .
C42 C46 1.507(6) .
C43 C44 1.400(6) .
C43 H43 0.9500 .
C44 C47 1.506(7) .
C45 H45A 0.9800 .
C45 H45B 0.9800 .
C45 H45C 0.9800 .
C46 H46A 0.9800 .
C46 H46B 0.9800 .
C46 H46C 0.9800 .
C47 H47A 0.9800 .
C47 H47B 0.9800 .
C47 H47C 0.9800 .
C48 C53 1.394(6) .
C48 C49 1.398(6) .
C49 C50 1.385(7) .
C49 H49 0.9500 .
C50 C51 1.363(8) .
C50 H50 0.9500 .
C51 C52 1.393(7) .
C51 H51 0.9500 .
C52 C53 1.380(6) .
C52 H52 0.9500 .
C53 H53 0.9500 .
C54 C55 1.375(6) .
C54 C59 1.406(6) .
C55 C56 1.381(7) .
C55 H55 0.9500 .
C56 C57 1.386(7) .
C56 H56 0.9500 .
C57 C58 1.354(8) .
C57 H57 0.9500 .
C58 C59 1.374(7) .
C58 H58 0.9500 .
C59 H59 0.9500 .
C60 H60A 0.9800 .
C60 H60B 0.9800 .
C60 H60C 0.9800 .
C61 H61A 0.9800 .
C61 H61B 0.9800 .
C61 H61C 0.9800 .
C62 C63 1.361(11) .
C62 C64 1.380(12) 2_676
C62 H62 0.9500 .
C63 C64 1.377(11) .
C63 H63 0.9500 .
C64 C62 1.380(12) 2_676
C64 H64 0.9500 .
C65 C66 1.392(9) .
C65 C70 1.393(9) .
C65 H65 0.9500 .
C66 C67 1.365(9) .
C66 H66 0.9500 .
C67 C68 1.365(9) .
C67 H67 0.9500 .
C68 C69 1.377(8) .
C68 H68 0.9500 .
C69 C70 1.406(9) .
C69 H69 0.9500 .
C70 H70 0.9500 .
C65A C66A 1.389(9) .
C65A C70A 1.389(9) .
C65A H65A 0.9500 .
C66A C67A 1.386(9) .
C66A H66A 0.9500 .
C67A C68A 1.391(9) .
C67A H67A 0.9500 .
C68A C69A 1.390(9) .
C68A H68A 0.9500 .
C69A C70A 1.393(9) .
C69A H69A 0.9500 .
C70A H70A 0.9500 .

loop_
_geom_torsion_atom_site_label_1
_geom_torsion_atom_site_label_2
_geom_torsion_atom_site_label_3
_geom_torsion_atom_site_label_4
_geom_torsion
_geom_torsion_site_symmetry_1
_geom_torsion_site_symmetry_4
C3 Pd1 P1 C48 -49.68(19) 2_666 .
C3 Pd1 P1 C48 130.32(19) . .
C3 Pd1 P1 C54 71.04(19) 2_666 .
C3 Pd1 P1 C54 -108.96(19) . .
C3 Pd1 P1 C5 -170.97(18) 2_666 .
C3 Pd1 P1 C5 9.03(18) . .
N1 Zn1 O1 C60 -137.3(5) . .
N3 Zn1 O1 C60 42.1(5) . .
N2 Zn1 O1 C60 134.0(5) . .
N4 Zn1 O1 C60 -47.8(5) . .
N3 Zn1 N1 C4 104.4(6) . .
N2 Zn1 N1 C4 19.5(3) . .
N4 Zn1 N1 C4 -176.6(3) . .
O1 Zn1 N1 C4 -77.7(3) . .
N3 Zn1 N1 C1 -89.9(6) . .
N2 Zn1 N1 C1 -174.9(4) . .
N4 Zn1 N1 C1 -10.9(4) . .
O1 Zn1 N1 C1 88.0(4) . .
N1 Zn1 N2 C9 173.0(4) . .
N3 Zn1 N2 C9 7.6(4) . .
N4 Zn1 N2 C9 92.4(6) . .
O1 Zn1 N2 C9 -94.1(4) . .
N1 Zn1 N2 C6 -12.3(4) . .
N3 Zn1 N2 C6 -177.7(4) . .
N4 Zn1 N2 C6 -92.9(6) . .
O1 Zn1 N2 C6 80.6(4) . .
N1 Zn1 N3 C11 -96.9(6) . .
N2 Zn1 N3 C11 -12.2(4) . .
N4 Zn1 N3 C11 -176.0(4) . .
O1 Zn1 N3 C11 85.3(4) . .
N1 Zn1 N3 C14 92.4(6) . .
N2 Zn1 N3 C14 177.1(4) . .
N4 Zn1 N3 C14 13.3(4) . .
O1 Zn1 N3 C14 -85.4(4) . .
N1 Zn1 N4 C19 7.2(4) . .
N3 Zn1 N4 C19 172.8(4) . .
N2 Zn1 N4 C19 87.7(6) . .
O1 Zn1 N4 C19 -85.8(4) . .
N1 Zn1 N4 C16 -175.6(4) . .
N3 Zn1 N4 C16 -10.0(4) . .
N2 Zn1 N4 C16 -95.1(5) . .
O1 Zn1 N4 C16 91.4(4) . .
C4 N1 C1 C20 178.6(4) . .
Zn1 N1 C1 C20 10.6(6) . .
C4 N1 C1 C2 -0.4(5) . .
Zn1 N1 C1 C2 -168.4(3) . .
N1 C1 C2 C3 1.8(5) . .
C20 C1 C2 C3 -177.2(4) . .
C1 C2 C3 C4 -2.3(5) . .
C1 C2 C3 Pd1 173.0(3) . .
P1 Pd1 C3 C2 173.4(5) . .
P1 Pd1 C3 C2 -6.6(5) 2_666 .
P1 Pd1 C3 C4 -11.8(3) . .
P1 Pd1 C3 C4 168.2(3) 2_666 .
C1 N1 C4 C5 173.2(4) . .
Zn1 N1 C4 C5 -18.6(6) . .
C1 N1 C4 C3 -1.1(5) . .
Zn1 N1 C4 C3 167.1(3) . .
C2 C3 C4 N1 2.2(5) . .
Pd1 C3 C4 N1 -174.0(3) . .
C2 C3 C4 C5 -172.4(4) . .
Pd1 C3 C4 C5 11.4(6) . .
N1 C4 C5 C6 2.5(7) . .
C3 C4 C5 C6 176.2(4) . .
N1 C4 C5 P1 -175.7(3) . .
C3 C4 C5 P1 -2.0(5) . .
C48 P1 C5 C6 52.5(4) . .
C54 P1 C5 C6 -61.6(4) . .
Pd1 P1 C5 C6 175.3(3) . .
C48 P1 C5 C4 -129.2(3) . .
C54 P1 C5 C4 116.6(3) . .
Pd1 P1 C5 C4 -6.4(3) . .
C9 N2 C6 C5 178.3(4) . .
Zn1 N2 C6 C5 2.8(6) . .
C9 N2 C6 C7 -1.3(5) . .
Zn1 N2 C6 C7 -176.8(3) . .
C4 C5 C6 N2 5.8(7) . .
P1 C5 C6 N2 -176.2(3) . .
C4 C5 C6 C7 -174.6(4) . .
P1 C5 C6 C7 3.4(7) . .
N2 C6 C7 C8 0.7(6) . .
C5 C6 C7 C8 -178.9(5) . .
C6 C7 C8 C9 0.2(6) . .
C6 N2 C9 C10 -177.8(4) . .
Zn1 N2 C9 C10 -2.2(6) . .
C6 N2 C9 C8 1.4(5) . .
Zn1 N2 C9 C8 177.1(3) . .
C7 C8 C9 N2 -1.0(6) . .
C7 C8 C9 C10 178.3(5) . .
N2 C9 C10 C11 -2.5(8) . .
C8 C9 C10 C11 178.4(5) . .
N2 C9 C10 C21 176.0(4) . .
C8 C9 C10 C21 -3.1(7) . .
C14 N3 C11 C10 -175.6(4) . .
Zn1 N3 C11 C10 12.1(7) . .
C14 N3 C11 C12 0.3(5) . .
Zn1 N3 C11 C12 -171.9(3) . .
C9 C10 C11 N3 -2.9(8) . .
C21 C10 C11 N3 178.6(4) . .
C9 C10 C11 C12 -178.2(5) . .
C21 C10 C11 C12 3.3(7) . .
N3 C11 C12 C13 0.3(6) . .
C10 C11 C12 C13 176.3(5) . .
C11 C12 C13 C14 -0.8(6) . .
C11 N3 C14 C15 176.7(4) . .
Zn1 N3 C14 C15 -11.2(7) . .
C11 N3 C14 C13 -0.8(5) . .
Zn1 N3 C14 C13 171.3(3) . .
C12 C13 C14 N3 1.1(6) . .
C12 C13 C14 C15 -176.5(5) . .
N3 C14 C15 C16 0.1(8) . .
C13 C14 C15 C16 177.3(5) . .
N3 C14 C15 C30 179.4(4) . .
C13 C14 C15 C30 -3.4(7) . .
C19 N4 C16 C15 -178.2(4) . .
Zn1 N4 C16 C15 4.1(6) . .
C19 N4 C16 C17 0.0(5) . .
Zn1 N4 C16 C17 -177.7(3) . .
C14 C15 C16 N4 3.6(8) . .
C30 C15 C16 N4 -175.8(4) . .
C14 C15 C16 C17 -174.4(5) . .
C30 C15 C16 C17 6.3(7) . .
N4 C16 C17 C18 -0.2(5) . .
C15 C16 C17 C18 178.0(5) . .
C16 C17 C18 C19 0.3(5) . .
C16 N4 C19 C20 179.7(4) . .
Zn1 N4 C19 C20 -2.6(6) . .
C16 N4 C19 C18 0.2(5) . .
Zn1 N4 C19 C18 177.9(3) . .
C17 C18 C19 N4 -0.3(5) . .
C17 C18 C19 C20 -179.8(4) . .
N1 C1 C20 C19 -2.2(7) . .
C2 C1 C20 C19 176.6(4) . .
N1 C1 C20 C39 178.5(4) . .
C2 C1 C20 C39 -2.6(7) . .
N4 C19 C20 C1 -1.9(7) . .
C18 C19 C20 C1 177.5(4) . .
N4 C19 C20 C39 177.4(4) . .
C18 C19 C20 C39 -3.2(7) . .
C9 C10 C21 C26 -93.7(5) . .
C11 C10 C21 C26 85.0(6) . .
C9 C10 C21 C22 89.6(5) . .
C11 C10 C21 C22 -91.7(5) . .
C26 C21 C22 C23 0.7(7) . .
C10 C21 C22 C23 177.4(4) . .
C26 C21 C22 C27 -179.6(5) . .
C10 C21 C22 C27 -2.9(7) . .
C21 C22 C23 C24 -1.9(8) . .
C27 C22 C23 C24 178.5(5) . .
C22 C23 C24 C25 1.8(8) . .
C22 C23 C24 C28 -176.0(5) . .
C23 C24 C25 C26 -0.6(8) . .
C28 C24 C25 C26 177.2(5) . .
C22 C21 C26 C25 0.4(7) . .
C10 C21 C26 C25 -176.3(4) . .
C22 C21 C26 C29 179.8(5) . .
C10 C21 C26 C29 3.2(7) . .
C24 C25 C26 C21 -0.4(8) . .
C24 C25 C26 C29 -179.9(6) . .
C16 C15 C30 C35 75.8(5) . .
C14 C15 C30 C35 -103.6(5) . .
C16 C15 C30 C31 -104.3(5) . .
C14 C15 C30 C31 76.2(6) . .
C35 C30 C31 C32 -1.9(7) . .
C15 C30 C31 C32 178.3(4) . .
C35 C30 C31 C36 177.4(4) . .
C15 C30 C31 C36 -2.5(7) . .
C30 C31 C32 C33 0.7(8) . .
C36 C31 C32 C33 -178.6(5) . .
C31 C32 C33 C34 0.8(8) . .
C31 C32 C33 C37 -178.1(5) . .
C32 C33 C34 C35 -1.2(8) . .
C37 C33 C34 C35 177.8(5) . .
C33 C34 C35 C30 0.0(7) . .
C33 C34 C35 C38 180.0(5) . .
C31 C30 C35 C34 1.6(6) . .
C15 C30 C35 C34 -178.6(4) . .
C31 C30 C35 C38 -178.5(4) . .
C15 C30 C35 C38 1.3(6) . .
C1 C20 C39 C44 -79.8(5) . .
C19 C20 C39 C44 100.9(5) . .
C1 C20 C39 C40 99.4(5) . .
C19 C20 C39 C40 -80.0(5) . .
C44 C39 C40 C41 -2.7(6) . .
C20 C39 C40 C41 178.2(4) . .
C44 C39 C40 C45 176.1(4) . .
C20 C39 C40 C45 -3.1(6) . .
C39 C40 C41 C42 1.0(7) . .
C45 C40 C41 C42 -177.7(5) . .
C40 C41 C42 C43 1.1(7) . .
C40 C41 C42 C46 -177.5(5) . .
C41 C42 C43 C44 -1.6(7) . .
C46 C42 C43 C44 177.1(5) . .
C40 C39 C44 C43 2.2(6) . .
C20 C39 C44 C43 -178.7(4) . .
C40 C39 C44 C47 -178.2(4) . .
C20 C39 C44 C47 1.0(6) . .
C42 C43 C44 C39 0.0(7) . .
C42 C43 C44 C47 -179.7(4) . .
C54 P1 C48 C53 -150.5(3) . .
C5 P1 C48 C53 93.6(3) . .
Pd1 P1 C48 C53 -24.1(4) . .
C54 P1 C48 C49 24.1(4) . .
C5 P1 C48 C49 -91.7(4) . .
Pd1 P1 C48 C49 150.5(4) . .
C53 C48 C49 C50 -1.5(7) . .
P1 C48 C49 C50 -176.1(4) . .
C48 C49 C50 C51 0.2(8) . .
C49 C50 C51 C52 1.1(9) . .
C50 C51 C52 C53 -1.1(8) . .
C51 C52 C53 C48 -0.3(7) . .
C49 C48 C53 C52 1.6(7) . .
P1 C48 C53 C52 176.5(4) . .
C48 P1 C54 C55 -139.5(4) . .
C5 P1 C54 C55 -21.3(4) . .
Pd1 P1 C54 C55 95.2(4) . .
C48 P1 C54 C59 47.3(4) . .
C5 P1 C54 C59 165.5(4) . .
Pd1 P1 C54 C59 -78.1(4) . .
C59 C54 C55 C56 -0.8(7) . .
P1 C54 C55 C56 -174.2(4) . .
C54 C55 C56 C57 -0.6(8) . .
C55 C56 C57 C58 0.9(9) . .
C56 C57 C58 C59 0.3(9) . .
C57 C58 C59 C54 -1.8(9) . .
C55 C54 C59 C58 2.0(7) . .
P1 C54 C59 C58 175.4(4) . .
C64 C62 C63 C64 -2.9(13) 2_676 .
C62 C63 C64 C62 2.8(12) . 2_676
C70 C65 C66 C67 -0.5(5) . .
C65 C66 C67 C68 -0.6(5) . .
C66 C67 C68 C69 1.4(11) . .
C67 C68 C69 C70 -1.0(13) . .
C66 C65 C70 C69 0.9(11) . .
C68 C69 C70 C65 -0.1(13) . .
C70A C65A C66A C67A -0.4(6) . .
C65A C66A C67A C68A 0.3(6) . .
C66A C67A C68A C69A -0.8(13) . .
C67A C68A C69A C70A 1.4(18) . .
C66A C65A C70A C69A 1.0(13) . .
C68A C69A C70A C65A -1.5(17) . .
